data_7031284
loop_
_publ_author_name
'Wang, Yan-Qin'
'Liu, Hou-Ting'
'Qi, Yan'
'Gao, En-Qing'

_publ_section_title
;
 Topological ferrimagnetic behaviours of coordination polymers containing
 manganese(ii) chains with mixed azide and carboxylate bridges and
 alternating F/AF/AF'/AF'/AF interactions.
;
_journal_issue 31
_journal_name_full 'Dalton transactions (Cambridge, England : 2003)'
_journal_page_first 11819
_journal_page_last 11825
_journal_paper_doi 10.1039/c4dt01151a
_journal_volume 43
_journal_year 2014
_chemical_formula_sum 'C68 H78 Mn5 N32 O30'
_chemical_formula_weight 2098.32
_chemical_name_systematic
; 
 ? 
;
_space_group_IT_number 2
_symmetry_cell_setting triclinic
_symmetry_space_group_name_Hall '-P 1'
_symmetry_space_group_name_H-M 'P -1'
_atom_sites_solution_hydrogens geom
_atom_sites_solution_primary direct
_atom_sites_solution_secondary difmap
_audit_creation_method SHELXL-97
_cell_angle_alpha 77.007(5)
_cell_angle_beta 76.790(5)
_cell_angle_gamma 81.216(5)
_cell_formula_units_Z 1
_cell_length_a 11.5037(19)
_cell_length_b 12.472(2)
_cell_length_c 16.387(3)
_cell_measurement_reflns_used 9902
_cell_measurement_temperature 296(2)
_cell_measurement_theta_max 27.90
_cell_measurement_theta_min 2.32
_cell_volume 2217.5(7)
_computing_cell_refinement 'Bruker SMART'
_computing_data_collection 'Bruker SMART'
_computing_data_reduction 'Bruker SAINT'
_computing_molecular_graphics 'Bruker SHELXTL'
_computing_publication_material 'Bruker SHELXTL'
_computing_structure_refinement 'SHELXL-97 (Sheldrick, 1997)'
_computing_structure_solution 'SHELXS-97 (Sheldrick, 1990)'
_diffrn_ambient_temperature 296(2)
_diffrn_measured_fraction_theta_full 0.990
_diffrn_measured_fraction_theta_max 0.990
_diffrn_measurement_device_type 'CCD area detector'
_diffrn_measurement_method 'phi and omega scans'
_diffrn_radiation_monochromator graphite
_diffrn_radiation_source 'fine-focus sealed tube'
_diffrn_radiation_type MoK\a
_diffrn_radiation_wavelength 0.71073
_diffrn_reflns_av_R_equivalents 0.0281
_diffrn_reflns_av_unetI/netI 0.0291
_diffrn_reflns_limit_h_max 14
_diffrn_reflns_limit_h_min -14
_diffrn_reflns_limit_k_max 15
_diffrn_reflns_limit_k_min -15
_diffrn_reflns_limit_l_max 20
_diffrn_reflns_limit_l_min -20
_diffrn_reflns_number 28067
_diffrn_reflns_theta_full 26.00
_diffrn_reflns_theta_max 26.00
_diffrn_reflns_theta_min 1.30
_exptl_absorpt_coefficient_mu 0.791
_exptl_absorpt_correction_T_max 0.9251
_exptl_absorpt_correction_T_min 0.7933
_exptl_crystal_colour red
_exptl_crystal_density_diffrn 1.571
_exptl_crystal_density_method 'not measured'
_exptl_crystal_description block
_exptl_crystal_F_000 1075
_exptl_crystal_size_max 0.20
_exptl_crystal_size_mid 0.10
_exptl_crystal_size_min 0.10
_refine_diff_density_max 0.868
_refine_diff_density_min -0.532
_refine_diff_density_rms 0.104
_refine_ls_extinction_method none
_refine_ls_goodness_of_fit_ref 1.063
_refine_ls_hydrogen_treatment mixed
_refine_ls_matrix_type full
_refine_ls_number_parameters 651
_refine_ls_number_reflns 8642
_refine_ls_number_restraints 1
_refine_ls_restrained_S_all 1.063
_refine_ls_R_factor_all 0.0588
_refine_ls_R_factor_gt 0.0480
_refine_ls_shift/su_max 0.000
_refine_ls_shift/su_mean 0.000
_refine_ls_structure_factor_coef Fsqd
_refine_ls_weighting_details 'calc w=1/[\s^2^(Fo^2^)+(0.0859P)^2^+2.7728P] where P=(Fo^2^+2Fc^2^)/3'
_refine_ls_weighting_scheme calc
_refine_ls_wR_factor_gt 0.1466
_refine_ls_wR_factor_ref 0.1563
_reflns_number_gt 7098
_reflns_number_total 8642
_reflns_threshold_expression >2sigma(I)
_cod_data_source_file c4dt01151a2.cif
_cod_data_source_block 1
_cod_depositor_comments
;
The following automatic conversions were performed:

'_symmetry_cell_setting' value 'Triclinic' changed to 'triclinic'
according to
/usr/data/users/saulius/crontab/automatic-downloads/rss-feeds/RSC/lib/dictionaries/cif_core.dic
dictionary named 'cif_core.dic' version 2.4.2 from 2011-04-26.

Automatic conversion script
Id: cif_fix_values 2281 2013-09-26 08:29:07Z andrius 

 Adding full bibliography for 7031284--7031285.cif.
;
_cod_original_cell_volume 2217.5(6)
_cod_original_sg_symbol_H-M 'P-1   '
_cod_database_code 7031284

loop_
_symmetry_equiv_pos_as_xyz
'x, y, z'
'-x, -y, -z'

loop_
_atom_site_label
_atom_site_type_symbol
_atom_site_fract_x
_atom_site_fract_y
_atom_site_fract_z
_atom_site_U_iso_or_equiv
_atom_site_adp_type
_atom_site_occupancy
_atom_site_symmetry_multiplicity
_atom_site_calc_flag
_atom_site_refinement_flags
Mn1 Mn 0.02416(4) 0.11467(4) 0.41781(3) 0.02872(14) Uani 1 1 d .
Mn2 Mn -0.05302(4) 0.29590(4) 0.21639(3) 0.02923(14) Uani 1 1 d .
Mn3 Mn 0.0000 0.5000 0.0000 0.03657(19) Uani 1 2 d S
N1 N 0.1298(3) -0.0279(2) 0.48850(17) 0.0369(6) Uani 1 1 d .
N2 N 0.2158(3) -0.0125(3) 0.5108(2) 0.0529(8) Uani 1 1 d .
N3 N 0.3002(4) 0.0018(6) 0.5322(3) 0.1026(19) Uani 1 1 d .
N4 N 0.0342(3) 0.2239(3) 0.5036(2) 0.0496(8) Uani 1 1 d .
N5 N 0.0860(3) 0.3021(3) 0.49055(19) 0.0433(7) Uani 1 1 d .
N6 N 0.1341(4) 0.3806(3) 0.4807(3) 0.0762(12) Uani 1 1 d .
N7 N -0.1033(3) 0.2441(3) 0.35860(18) 0.0422(7) Uani 1 1 d .
N8 N -0.1931(4) 0.2800(4) 0.3965(2) 0.0842(15) Uani 1 1 d .
N9 N -0.2827(7) 0.3144(9) 0.4342(4) 0.197(5) Uani 1 1 d .
N10 N -0.0030(3) 0.3264(2) 0.07485(18) 0.0403(7) Uani 1 1 d .
N11 N -0.0124(4) 0.2548(3) 0.0402(2) 0.0600(10) Uani 1 1 d .
N12 N -0.0244(7) 0.1849(4) 0.0064(3) 0.110(2) Uani 1 1 d .
N13 N 0.1559(2) 0.7098(2) 0.31847(17) 0.0312(6) Uani 1 1 d .
N14 N 0.4899(3) 0.4440(2) 0.2627(2) 0.0426(7) Uani 1 1 d .
N15 N 0.4515(3) 1.0402(2) 0.2723(2) 0.0462(8) Uani 1 1 d .
N16 N 0.7943(2) 0.7864(2) 0.2149(2) 0.0395(7) Uani 1 1 d .
O1 O 0.1861(2) 0.17906(19) 0.33666(15) 0.0378(5) Uani 1 1 d .
O2 O 0.1314(2) 0.3032(2) 0.22652(17) 0.0476(6) Uani 1 1 d .
O3 O -0.0732(2) 0.46788(19) 0.22725(16) 0.0399(5) Uani 1 1 d .
O4 O 0.0315(3) 0.5581(3) 0.10558(17) 0.0655(9) Uani 1 1 d .
O5 O -0.1954(3) 0.5245(3) 0.0483(2) 0.0668(8) Uani 1 1 d D
H5 H -0.196(6) 0.516(6) 0.000(2) 0.100 Uiso 1 1 d D
O6 O 0.9735(3) 1.12187(19) 0.21039(15) 0.0461(6) Uani 1 1 d .
O7 O 1.0104(2) 1.01058(19) 0.33109(16) 0.0429(6) Uani 1 1 d .
O8 O 0.6925(3) 1.3362(3) 0.0974(2) 0.0775(11) Uani 1 1 d .
O9 O 0.7587(2) 1.2954(2) 0.21837(17) 0.0488(6) Uani 1 1 d .
C1 C 0.1968(3) 0.2633(3) 0.2791(2) 0.0318(7) Uani 1 1 d .
C2 C 0.3031(3) 0.3266(2) 0.2725(2) 0.0302(6) Uani 1 1 d .
C3 C 0.3638(3) 0.3073(3) 0.3386(2) 0.0372(7) Uani 1 1 d .
H3 H 0.3420 0.2535 0.3871 0.045 Uiso 1 1 calc R
C4 C 0.4566(3) 0.3679(3) 0.3326(3) 0.0419(8) Uani 1 1 d .
H4 H 0.4967 0.3559 0.3777 0.050 Uiso 1 1 calc R
C5 C 0.4329(3) 0.4637(3) 0.1964(3) 0.0471(9) Uani 1 1 d .
H5A H 0.4579 0.5163 0.1478 0.056 Uiso 1 1 calc R
C6 C 0.3388(3) 0.4067(3) 0.2004(2) 0.0410(8) Uani 1 1 d .
H6 H 0.2988 0.4213 0.1552 0.049 Uiso 1 1 calc R
C7 C 0.5838(3) 0.5150(3) 0.2592(3) 0.0540(11) Uani 1 1 d .
H7A H 0.6389 0.5204 0.2042 0.065 Uiso 1 1 calc R
H7B H 0.6292 0.4819 0.3034 0.065 Uiso 1 1 calc R
C8 C 0.5271(3) 0.6303(3) 0.2719(2) 0.0369(8) Uani 1 1 d .
C9 C 0.4084(3) 0.6499(3) 0.3108(2) 0.0397(8) Uani 1 1 d .
H9 H 0.3627 0.5904 0.3306 0.048 Uiso 1 1 calc R
C10 C 0.3541(3) 0.7540(3) 0.3218(2) 0.0305(6) Uani 1 1 d .
C11 C 0.2214(3) 0.7673(3) 0.3617(2) 0.0368(7) Uani 1 1 d .
H11A H 0.2088 0.7356 0.4223 0.044 Uiso 1 1 calc R
H11B H 0.1916 0.8452 0.3547 0.044 Uiso 1 1 calc R
C12 C 0.1044(3) 0.6187(3) 0.3611(2) 0.0347(7) Uani 1 1 d .
H12 H 0.1053 0.5934 0.4189 0.042 Uiso 1 1 calc R
C13 C 0.0498(3) 0.5625(3) 0.3192(2) 0.0354(7) Uani 1 1 d .
H13 H 0.0114 0.5006 0.3490 0.042 Uiso 1 1 calc R
C14 C 0.0523(3) 0.5982(3) 0.2330(2) 0.0309(6) Uani 1 1 d .
C15 C -0.0021(3) 0.5352(3) 0.1843(2) 0.0368(7) Uani 1 1 d .
C16 C 0.1068(3) 0.6927(3) 0.1906(2) 0.0386(8) Uani 1 1 d .
H16 H 0.1093 0.7182 0.1325 0.046 Uiso 1 1 calc R
C17 C 0.1569(3) 0.7479(3) 0.2346(2) 0.0387(8) Uani 1 1 d .
H17 H 0.1918 0.8123 0.2066 0.046 Uiso 1 1 calc R
C18 C 0.4226(3) 0.8424(3) 0.2945(2) 0.0338(7) Uani 1 1 d .
C19 C 0.3655(4) 0.9565(3) 0.3087(3) 0.0577(12) Uani 1 1 d .
H19A H 0.2959 0.9772 0.2822 0.069 Uiso 1 1 calc R
H19B H 0.3384 0.9545 0.3696 0.069 Uiso 1 1 calc R
C20 C 0.4561(4) 1.0959(3) 0.1929(3) 0.0526(10) Uani 1 1 d .
H20 H 0.4041 1.0830 0.1611 0.063 Uiso 1 1 calc R
C21 C 0.5369(4) 1.1727(3) 0.1568(3) 0.0489(9) Uani 1 1 d .
H21 H 0.5394 1.2120 0.1011 0.059 Uiso 1 1 calc R
C22 C 0.6145(3) 1.1904(3) 0.2047(2) 0.0350(7) Uani 1 1 d .
C23 C 0.6983(3) 1.2808(3) 0.1691(2) 0.0402(8) Uani 1 1 d .
C24 C 0.6094(3) 1.1295(3) 0.2866(2) 0.0429(8) Uani 1 1 d .
H24 H 0.6617 1.1394 0.3193 0.051 Uiso 1 1 calc R
C25 C 0.5273(4) 1.0547(3) 0.3195(3) 0.0498(9) Uani 1 1 d .
H25 H 0.5237 1.0137 0.3747 0.060 Uiso 1 1 calc R
C26 C 0.5417(3) 0.8229(3) 0.2564(3) 0.0419(8) Uani 1 1 d .
H26 H 0.5878 0.8822 0.2383 0.050 Uiso 1 1 calc R
C27 C 0.5961(3) 0.7194(3) 0.2440(2) 0.0363(7) Uani 1 1 d .
C28 C 0.7264(3) 0.7027(3) 0.2003(3) 0.0505(10) Uani 1 1 d .
H28A H 0.7610 0.6290 0.2226 0.061 Uiso 1 1 calc R
H28B H 0.7321 0.7095 0.1394 0.061 Uiso 1 1 calc R
C29 C 0.8138(3) 0.7798(3) 0.2935(3) 0.0432(8) Uani 1 1 d .
H29 H 0.7874 0.7216 0.3371 0.052 Uiso 1 1 calc R
C30 C 0.8721(3) 0.8579(3) 0.3104(2) 0.0392(8) Uani 1 1 d .
H30 H 0.8862 0.8522 0.3650 0.047 Uiso 1 1 calc R
C31 C 0.9097(3) 0.9448(2) 0.2458(2) 0.0304(6) Uani 1 1 d .
C32 C 0.9702(3) 1.0343(3) 0.2643(2) 0.0323(7) Uani 1 1 d .
C33 C 0.8884(3) 0.9503(3) 0.1652(2) 0.0399(8) Uani 1 1 d .
H33 H 0.9129 1.0085 0.1210 0.048 Uiso 1 1 calc R
C34 C 0.8312(3) 0.8697(3) 0.1506(2) 0.0441(8) Uani 1 1 d .
H34 H 0.8179 0.8728 0.0962 0.053 Uiso 1 1 calc R
O10 O 0.5302(7) 0.8178(6) 0.4800(4) 0.156(2) Uani 1 1 d .
O11 O -0.262(2) 0.545(2) 0.4185(13) 0.151(4) Uani 0.352(12) 1 d P
O11' O -0.3411(12) 0.6162(12) 0.4495(7) 0.151(4) Uani 0.648(12) 1 d P
O12 O 0.5909(16) 0.9136(13) 0.0422(7) 0.182(7) Uani 0.50 1 d P
O13 O 0.6023(9) 0.6946(8) 0.0214(6) 0.132(3) Uani 0.646(8) 1 d P
O13' O 0.6889(17) 0.7096(14) -0.0419(10) 0.132(3) Uani 0.354(8) 1 d P
O14 O -0.499(3) 0.5398(11) 0.4986(15) 0.221(9) Uani 0.50 1 d P
O15 O 0.228(3) 0.914(2) 0.0262(14) 0.166(9) Uani 0.263(7) 1 d P
O15' O 0.358(3) 0.904(2) 0.0889(16) 0.166(9) Uani 0.237(7) 1 d P
O16 O 0.2285(17) 1.116(2) 0.1050(16) 0.153(3) Uani 0.291(9) 1 d P
O16' O 0.2228(7) 1.0137(9) 0.1455(7) 0.153(3) Uani 0.709(9) 1 d P
O17 O 0.3851(15) 0.6764(18) 0.0563(8) 0.132(6) Uani 0.309(7) 1 d P
O17' O 0.434(2) 0.766(3) 0.0804(13) 0.132(6) Uani 0.191(7) 1 d P

loop_
_atom_site_aniso_label
_atom_site_aniso_U_11
_atom_site_aniso_U_22
_atom_site_aniso_U_33
_atom_site_aniso_U_23
_atom_site_aniso_U_13
_atom_site_aniso_U_12
Mn1 0.0322(3) 0.0272(2) 0.0269(2) 0.00080(18) -0.00820(18) -0.00956(19)
Mn2 0.0355(3) 0.0258(2) 0.0279(3) 0.00199(18) -0.01093(19) -0.01185(19)
Mn3 0.0491(4) 0.0357(4) 0.0274(3) 0.0040(3) -0.0124(3) -0.0204(3)
N1 0.0377(16) 0.0379(15) 0.0328(14) 0.0054(12) -0.0111(12) -0.0096(12)
N2 0.0446(19) 0.073(2) 0.0398(17) 0.0021(16) -0.0136(15) -0.0138(17)
N3 0.063(3) 0.165(6) 0.089(3) -0.009(3) -0.036(3) -0.036(3)
N4 0.061(2) 0.0509(19) 0.0415(17) -0.0136(15) -0.0086(15) -0.0172(17)
N5 0.0467(18) 0.0417(18) 0.0388(16) -0.0064(13) -0.0061(13) -0.0028(15)
N6 0.080(3) 0.050(2) 0.095(3) -0.015(2) 0.002(2) -0.027(2)
N7 0.0449(18) 0.0454(17) 0.0292(14) 0.0012(12) -0.0073(13) 0.0036(14)
N8 0.091(3) 0.102(3) 0.038(2) -0.003(2) -0.014(2) 0.043(3)
N9 0.154(6) 0.298(11) 0.069(4) -0.028(5) -0.003(4) 0.149(7)
N10 0.0544(18) 0.0368(15) 0.0297(14) 0.0031(12) -0.0108(13) -0.0159(13)
N11 0.100(3) 0.0417(18) 0.0317(16) -0.0004(14) -0.0043(17) -0.0118(19)
N12 0.223(7) 0.056(3) 0.053(2) -0.017(2) -0.017(3) -0.026(3)
N13 0.0239(13) 0.0327(14) 0.0386(14) -0.0126(11) -0.0012(10) -0.0073(11)
N14 0.0292(15) 0.0268(14) 0.074(2) -0.0176(14) -0.0057(14) -0.0059(11)
N15 0.0364(16) 0.0247(14) 0.072(2) -0.0132(14) 0.0068(15) -0.0083(12)
N16 0.0242(14) 0.0378(15) 0.0622(19) -0.0231(14) -0.0034(13) -0.0090(12)
O1 0.0329(12) 0.0323(12) 0.0454(13) 0.0029(10) -0.0060(10) -0.0134(10)
O2 0.0415(14) 0.0523(15) 0.0507(15) 0.0072(12) -0.0191(12) -0.0209(12)
O3 0.0451(14) 0.0319(12) 0.0474(14) -0.0073(10) -0.0131(11) -0.0135(10)
O4 0.111(3) 0.0619(18) 0.0366(15) 0.0028(13) -0.0269(15) -0.0507(18)
O5 0.0593(19) 0.063(2) 0.074(2) 0.0041(17) -0.0130(17) -0.0193(15)
O6 0.0769(19) 0.0278(12) 0.0384(13) 0.0004(10) -0.0195(12) -0.0188(12)
O7 0.0615(16) 0.0329(12) 0.0423(14) -0.0029(10) -0.0247(12) -0.0146(11)
O8 0.078(2) 0.088(2) 0.067(2) 0.0284(18) -0.0314(17) -0.051(2)
O9 0.0404(14) 0.0577(16) 0.0546(16) -0.0080(13) -0.0148(12) -0.0215(12)
C1 0.0290(16) 0.0294(16) 0.0368(17) -0.0061(13) -0.0047(13) -0.0065(13)
C2 0.0266(15) 0.0232(14) 0.0404(17) -0.0071(12) -0.0040(13) -0.0045(12)
C3 0.0349(18) 0.0328(17) 0.0433(19) -0.0050(14) -0.0080(14) -0.0057(14)
C4 0.0343(18) 0.0372(18) 0.059(2) -0.0123(17) -0.0147(16) -0.0056(15)
C5 0.046(2) 0.0312(18) 0.059(2) 0.0008(16) -0.0026(18) -0.0138(16)
C6 0.0405(19) 0.0342(17) 0.047(2) -0.0001(15) -0.0107(15) -0.0110(15)
C7 0.0296(18) 0.0301(18) 0.105(3) -0.025(2) -0.0039(19) -0.0088(15)
C8 0.0273(16) 0.0270(16) 0.060(2) -0.0149(15) -0.0082(15) -0.0064(13)
C9 0.0303(17) 0.0282(16) 0.062(2) -0.0117(15) -0.0022(15) -0.0129(13)
C10 0.0263(15) 0.0303(15) 0.0380(17) -0.0116(13) -0.0060(12) -0.0065(12)
C11 0.0292(17) 0.0391(18) 0.0469(19) -0.0211(15) 0.0003(14) -0.0118(14)
C12 0.0359(17) 0.0360(17) 0.0321(16) -0.0063(13) -0.0033(13) -0.0093(14)
C13 0.0403(18) 0.0306(16) 0.0359(17) -0.0027(13) -0.0062(14) -0.0141(14)
C14 0.0313(16) 0.0278(15) 0.0354(16) -0.0063(12) -0.0089(13) -0.0053(12)
C15 0.048(2) 0.0283(16) 0.0386(18) -0.0024(13) -0.0184(15) -0.0104(15)
C16 0.045(2) 0.0367(18) 0.0340(17) -0.0011(14) -0.0094(14) -0.0114(15)
C17 0.0396(19) 0.0321(17) 0.0434(19) -0.0025(14) -0.0047(15) -0.0144(14)
C18 0.0291(16) 0.0272(15) 0.0466(19) -0.0121(14) -0.0039(14) -0.0056(13)
C19 0.038(2) 0.0292(18) 0.099(3) -0.020(2) 0.014(2) -0.0116(15)
C20 0.046(2) 0.047(2) 0.073(3) -0.020(2) -0.0134(19) -0.0149(18)
C21 0.048(2) 0.049(2) 0.055(2) -0.0066(18) -0.0157(18) -0.0164(18)
C22 0.0305(17) 0.0282(16) 0.0463(19) -0.0067(14) -0.0071(14) -0.0053(13)
C23 0.0332(18) 0.0378(18) 0.049(2) -0.0034(15) -0.0078(15) -0.0107(14)
C24 0.043(2) 0.0340(18) 0.052(2) -0.0039(15) -0.0107(16) -0.0081(15)
C25 0.056(2) 0.0321(18) 0.055(2) -0.0004(16) -0.0039(18) -0.0073(17)
C26 0.0312(18) 0.0285(16) 0.066(2) -0.0152(16) 0.0014(16) -0.0125(14)
C27 0.0264(16) 0.0301(16) 0.056(2) -0.0163(15) -0.0061(14) -0.0071(13)
C28 0.0287(18) 0.042(2) 0.089(3) -0.037(2) 0.0009(18) -0.0136(15)
C29 0.0372(19) 0.0320(17) 0.057(2) -0.0025(16) -0.0022(16) -0.0128(14)
C30 0.046(2) 0.0314(17) 0.0402(18) -0.0016(14) -0.0099(15) -0.0100(15)
C31 0.0293(16) 0.0254(15) 0.0373(16) -0.0060(12) -0.0073(13) -0.0050(12)
C32 0.0390(17) 0.0272(15) 0.0329(16) -0.0057(13) -0.0087(13) -0.0083(13)
C33 0.047(2) 0.0387(18) 0.0372(18) -0.0045(14) -0.0109(15) -0.0145(16)
C34 0.041(2) 0.053(2) 0.045(2) -0.0180(17) -0.0095(16) -0.0142(17)
O10 0.191(7) 0.153(6) 0.122(5) 0.011(4) -0.057(4) -0.029(5)
O11 0.145(10) 0.196(12) 0.117(7) 0.010(7) -0.043(7) -0.073(8)
O11' 0.145(10) 0.196(12) 0.117(7) 0.010(7) -0.043(7) -0.073(8)
O12 0.259(18) 0.193(14) 0.076(7) -0.018(8) -0.046(9) 0.042(12)
O13 0.148(8) 0.151(6) 0.095(5) -0.019(5) -0.075(5) 0.059(6)
O13' 0.148(8) 0.151(6) 0.095(5) -0.019(5) -0.075(5) 0.059(6)
O14 0.40(3) 0.135(16) 0.138(11) -0.031(16) -0.100(14) 0.02(3)
O15 0.26(2) 0.151(15) 0.113(11) 0.027(10) -0.065(13) -0.142(16)
O15' 0.26(2) 0.151(15) 0.113(11) 0.027(10) -0.065(13) -0.142(16)
O16 0.084(4) 0.191(10) 0.170(8) 0.005(7) -0.023(5) -0.039(6)
O16' 0.084(4) 0.191(10) 0.170(8) 0.005(7) -0.023(5) -0.039(6)
O17 0.125(11) 0.222(19) 0.040(6) 0.044(8) -0.041(6) -0.057(11)
O17' 0.125(11) 0.222(19) 0.040(6) 0.044(8) -0.041(6) -0.057(11)

loop_
_atom_type_symbol
_atom_type_description
_atom_type_scat_dispersion_real
_atom_type_scat_dispersion_imag
_atom_type_scat_source
C C 0.0033 0.0016 'International Tables Vol C Tables 4.2.6.8 and 6.1.1.4'
H H 0.0000 0.0000 'International Tables Vol C Tables 4.2.6.8 and 6.1.1.4'
Mn Mn 0.3368 0.7283 'International Tables Vol C Tables 4.2.6.8 and 6.1.1.4'
N N 0.0061 0.0033 'International Tables Vol C Tables 4.2.6.8 and 6.1.1.4'
O O 0.0106 0.0060 'International Tables Vol C Tables 4.2.6.8 and 6.1.1.4'

loop_
_geom_angle_atom_site_label_1
_geom_angle_atom_site_label_2
_geom_angle_atom_site_label_3
_geom_angle
_geom_angle_site_symmetry_1
_geom_angle_site_symmetry_3
O7 Mn1 O1 93.17(10) 1_445 .
O7 Mn1 N4 178.22(12) 1_445 .
O1 Mn1 N4 86.99(11) . .
O7 Mn1 N7 89.47(11) 1_445 .
O1 Mn1 N7 95.83(10) . .
N4 Mn1 N7 88.74(13) . .
O7 Mn1 N1 89.22(10) 1_445 .
O1 Mn1 N1 92.33(10) . .
N4 Mn1 N1 92.55(12) . .
N7 Mn1 N1 171.80(11) . .
O7 Mn1 N1 86.59(10) 1_445 2_556
O1 Mn1 N1 172.32(10) . 2_556
N4 Mn1 N1 93.50(12) . 2_556
N7 Mn1 N1 91.84(11) . 2_556
N1 Mn1 N1 80.00(11) . 2_556
O9 Mn2 O3 93.53(10) 1_445 .
O9 Mn2 O6 88.75(11) 1_445 1_445
O3 Mn2 O6 176.94(10) . 1_445
O9 Mn2 O2 174.07(11) 1_445 .
O3 Mn2 O2 82.88(10) . .
O6 Mn2 O2 94.68(11) 1_445 .
O9 Mn2 N10 93.49(11) 1_445 .
O3 Mn2 N10 96.12(10) . .
O6 Mn2 N10 85.78(10) 1_445 .
O2 Mn2 N10 91.59(11) . .
O9 Mn2 N7 85.49(11) 1_445 .
O3 Mn2 N7 90.62(11) . .
O6 Mn2 N7 87.52(11) 1_445 .
O2 Mn2 N7 89.82(11) . .
N10 Mn2 N7 173.24(11) . .
O4 Mn3 O4 180.00(6) . 2_565
O4 Mn3 O5 90.38(14) . .
O4 Mn3 O5 89.62(14) 2_565 .
O4 Mn3 O5 89.62(14) . 2_565
O4 Mn3 O5 90.38(14) 2_565 2_565
O5 Mn3 O5 180.0 . 2_565
O4 Mn3 N10 88.34(11) . 2_565
O4 Mn3 N10 91.66(11) 2_565 2_565
O5 Mn3 N10 92.23(12) . 2_565
O5 Mn3 N10 87.77(12) 2_565 2_565
O4 Mn3 N10 91.66(11) . .
O4 Mn3 N10 88.34(11) 2_565 .
O5 Mn3 N10 87.77(12) . .
O5 Mn3 N10 92.23(12) 2_565 .
N10 Mn3 N10 180.00(17) 2_565 .
N2 N1 Mn1 119.7(3) . .
N2 N1 Mn1 121.9(2) . 2_556
Mn1 N1 Mn1 100.00(11) . 2_556
N3 N2 N1 179.3(6) . .
N5 N4 Mn1 130.3(3) . .
N6 N5 N4 177.2(4) . .
N8 N7 Mn1 123.8(3) . .
N8 N7 Mn2 120.8(3) . .
Mn1 N7 Mn2 115.29(13) . .
N9 N8 N7 179.3(9) . .
N11 N10 Mn2 117.8(2) . .
N11 N10 Mn3 118.9(2) . .
Mn2 N10 Mn3 119.85(14) . .
N12 N11 N10 178.5(6) . .
C12 N13 C17 121.4(3) . .
C12 N13 C11 120.3(3) . .
C17 N13 C11 118.1(3) . .
C4 N14 C5 121.0(3) . .
C4 N14 C7 120.4(4) . .
C5 N14 C7 118.5(3) . .
C20 N15 C25 121.1(3) . .
C20 N15 C19 119.6(4) . .
C25 N15 C19 119.1(4) . .
C29 N16 C34 121.0(3) . .
C29 N16 C28 119.0(3) . .
C34 N16 C28 120.0(3) . .
C1 O1 Mn1 129.4(2) . .
C1 O2 Mn2 137.1(2) . .
C15 O3 Mn2 123.5(2) . .
C15 O4 Mn3 135.1(2) . .
C32 O6 Mn2 134.7(2) . 1_665
C32 O7 Mn1 130.2(2) . 1_665
C23 O9 Mn2 136.4(3) . 1_665
O2 C1 O1 128.4(3) . .
O2 C1 C2 115.6(3) . .
O1 C1 C2 116.0(3) . .
C3 C2 C6 118.8(3) . .
C3 C2 C1 120.6(3) . .
C6 C2 C1 120.6(3) . .
C4 C3 C2 119.6(3) . .
N14 C4 C3 120.7(3) . .
N14 C5 C6 120.2(3) . .
C5 C6 C2 119.7(4) . .
N14 C7 C8 110.4(3) . .
C9 C8 C27 118.3(3) . .
C9 C8 C7 121.8(3) . .
C27 C8 C7 119.9(3) . .
C8 C9 C10 123.0(3) . .
C9 C10 C18 118.7(3) . .
C9 C10 C11 118.8(3) . .
C18 C10 C11 122.5(3) . .
N13 C11 C10 108.6(2) . .
N13 C12 C13 119.8(3) . .
C14 C13 C12 119.8(3) . .
C13 C14 C16 118.9(3) . .
C13 C14 C15 121.0(3) . .
C16 C14 C15 120.1(3) . .
O4 C15 O3 128.3(3) . .
O4 C15 C14 114.5(3) . .
O3 C15 C14 117.2(3) . .
C17 C16 C14 119.7(3) . .
N13 C17 C16 120.3(3) . .
C26 C18 C10 118.4(3) . .
C26 C18 C19 122.2(3) . .
C10 C18 C19 119.4(3) . .
N15 C19 C18 111.2(3) . .
N15 C20 C21 120.9(4) . .
C20 C21 C22 118.9(4) . .
C24 C22 C21 119.0(3) . .
C24 C22 C23 120.7(3) . .
C21 C22 C23 120.2(3) . .
O8 C23 O9 127.1(3) . .
O8 C23 C22 116.9(3) . .
O9 C23 C22 115.7(3) . .
C25 C24 C22 119.8(4) . .
N15 C25 C24 120.3(4) . .
C18 C26 C27 123.2(3) . .
C26 C27 C8 118.3(3) . .
C26 C27 C28 121.1(3) . .
C8 C27 C28 120.5(3) . .
N16 C28 C27 110.1(3) . .
N16 C29 C30 120.8(3) . .
C29 C30 C31 119.4(3) . .
C30 C31 C33 118.9(3) . .
C30 C31 C32 120.1(3) . .
C33 C31 C32 121.0(3) . .
O6 C32 O7 128.2(3) . .
O6 C32 C31 115.6(3) . .
O7 C32 C31 116.1(3) . .
C34 C33 C31 120.0(3) . .
N16 C34 C33 120.0(3) . .

loop_
_geom_bond_atom_site_label_1
_geom_bond_atom_site_label_2
_geom_bond_distance
_geom_bond_site_symmetry_2
Mn1 O7 2.174(2) 1_445
Mn1 O1 2.174(2) .
Mn1 N4 2.197(3) .
Mn1 N7 2.218(3) .
Mn1 N1 2.244(3) .
Mn1 N1 2.293(3) 2_556
Mn2 O9 2.160(3) 1_445
Mn2 O3 2.165(2) .
Mn2 O6 2.167(2) 1_445
Mn2 O2 2.183(2) .
Mn2 N10 2.217(3) .
Mn2 N7 2.237(3) .
Mn3 O4 2.140(3) .
Mn3 O4 2.140(3) 2_565
Mn3 O5 2.204(3) .
Mn3 O5 2.204(3) 2_565
Mn3 N10 2.236(3) 2_565
Mn3 N10 2.236(3) .
N1 N2 1.186(4) .
N1 Mn1 2.293(3) 2_556
N2 N3 1.155(5) .
N4 N5 1.175(4) .
N5 N6 1.159(5) .
N7 N8 1.159(5) .
N8 N9 1.150(7) .
N10 N11 1.191(4) .
N11 N12 1.172(6) .
N13 C12 1.337(4) .
N13 C17 1.347(5) .
N13 C11 1.491(4) .
N14 C4 1.334(5) .
N14 C5 1.352(5) .
N14 C7 1.482(4) .
N15 C20 1.322(6) .
N15 C25 1.346(5) .
N15 C19 1.480(4) .
N16 C29 1.339(5) .
N16 C34 1.344(5) .
N16 C28 1.485(4) .
O1 C1 1.245(4) .
O2 C1 1.243(4) .
O3 C15 1.245(4) .
O4 C15 1.240(4) .
O6 C32 1.240(4) .
O6 Mn2 2.167(2) 1_665
O7 C32 1.243(4) .
O7 Mn1 2.174(2) 1_665
O8 C23 1.233(5) .
O9 C23 1.236(4) .
O9 Mn2 2.160(3) 1_665
C1 C2 1.526(4) .
C2 C3 1.377(5) .
C2 C6 1.391(5) .
C3 C4 1.374(5) .
C5 C6 1.365(5) .
C7 C8 1.524(5) .
C8 C9 1.379(5) .
C8 C27 1.395(4) .
C9 C10 1.383(5) .
C10 C18 1.385(4) .
C10 C11 1.517(4) .
C12 C13 1.382(5) .
C13 C14 1.377(5) .
C14 C16 1.386(5) .
C14 C15 1.519(4) .
C16 C17 1.364(5) .
C18 C26 1.380(5) .
C18 C19 1.518(5) .
C20 C21 1.378(6) .
C21 C22 1.385(5) .
C22 C24 1.379(5) .
C22 C23 1.524(5) .
C24 C25 1.365(5) .
C26 C27 1.383(5) .
C27 C28 1.512(5) .
C29 C30 1.371(5) .
C30 C31 1.379(5) .
C31 C33 1.382(5) .
C31 C32 1.519(4) .
C33 C34 1.372(5) .
O11 O11' 1.28(3) .
O13 O13' 1.266(19) .
O14 O14 0.99(3) 2_466
O16 O16' 1.30(3) .
O17 O17' 1.48(4) .
